data_4038347
loop_
_publ_author_name
'Ruggeri, Michele'
'Dombrowski, Amanda W.'
'Djuric, Stevan W.'
'Baxendale, Ian R.'

_publ_section_title
;
 A rearrangement of 3-hydroxyazetidines into 2-oxazolines.
;
_journal_name_full 'The Journal of organic chemistry'
_journal_paper_doi 10.1021/acs.joc.0c00656
_journal_year 2020
_chemical_formula_moiety 'C23 H29 Br N2 O3 S'
_chemical_formula_sum 'C23 H29 Br N2 O3 S'
_chemical_formula_weight 493.45
_space_group_crystal_system monoclinic
_space_group_IT_number 14
_space_group_name_Hall '-P 2yn'
_space_group_name_H-M_alt 'P 1 21/n 1'
_atom_sites_solution_hydrogens mixed
_atom_sites_solution_primary dual
_audit_creation_date 2019-12-03
_audit_creation_method
;
Olex2 1.3-alpha
(compiled Nov 21 2019 18:26:39 for OlexSys, GUI svn.r6003)
;
_cell_angle_alpha 90
_cell_angle_beta 101.628(2)
_cell_angle_gamma 90
_cell_formula_units_Z 4
_cell_length_a 12.7711(8)
_cell_length_b 11.4910(7)
_cell_length_c 16.0665(10)
_cell_measurement_reflns_used 9901
_cell_measurement_temperature 120
_cell_measurement_theta_max 32.41
_cell_measurement_theta_min 2.19
_cell_volume 2309.4(2)
_computing_cell_refinement 'SAINT v8.38A (Bruker, 2017)'
_computing_data_collection 'APEX3 v.2016.1-0 (Bruker, 2016)'
_computing_data_reduction 'SAINT v8.38A (Bruker, 2017)'
_computing_molecular_graphics 'Olex2 1.3-alpha (Dolomanov et al., 2009)'
_computing_publication_material 'Olex2 1.3-alpha (Dolomanov et al., 2009)'
_computing_structure_refinement 'ShelXL 2018/3 multi-CPU (Sheldrick, 2015a)'
_computing_structure_solution 'ShelXT 2018/2 (Sheldrick, 2015)'
_diffrn_ambient_temperature 120
_diffrn_detector 'Bruker PHOTON 100 CMOS'
_diffrn_detector_area_resol_mean 10.4
_diffrn_detector_type 'CMOS sensor'
_diffrn_measured_fraction_theta_full 0.998
_diffrn_measured_fraction_theta_max 0.999
_diffrn_measurement_device '3-circle area detector diffractometer'
_diffrn_measurement_device_type 'Bruker D8 Venture'
_diffrn_measurement_method '\f and \w scans'
_diffrn_radiation_monochromator 'focusing mirrors'
_diffrn_radiation_probe x-ray
_diffrn_radiation_type MoK\a
_diffrn_radiation_wavelength 0.71073
_diffrn_reflns_av_R_equivalents 0.0386
_diffrn_reflns_av_unetI/netI 0.0274
_diffrn_reflns_Laue_measured_fraction_full 0.998
_diffrn_reflns_Laue_measured_fraction_max 0.999
_diffrn_reflns_limit_h_max 19
_diffrn_reflns_limit_h_min -19
_diffrn_reflns_limit_k_max 17
_diffrn_reflns_limit_k_min -17
_diffrn_reflns_limit_l_max 24
_diffrn_reflns_limit_l_min -24
_diffrn_reflns_number 58322
_diffrn_reflns_point_group_measured_fraction_full 0.998
_diffrn_reflns_point_group_measured_fraction_max 0.999
_diffrn_reflns_theta_full 25.242
_diffrn_reflns_theta_max 32.573
_diffrn_reflns_theta_min 2.195
_diffrn_source 'microfocus sealed X-ray tube'
_diffrn_source_current 1.0
_diffrn_source_power 0.05
_diffrn_source_type 'Incoatec I\mS microsource'
_diffrn_source_voltage 50.0
_diffrn_standards_number 0
_exptl_absorpt_coefficient_mu 1.897
_exptl_absorpt_correction_T_max 0.8222
_exptl_absorpt_correction_T_min 0.5586
_exptl_absorpt_correction_type numerical
_exptl_absorpt_process_details
;
SADABS-2016/2 (Bruker, 2016) was used for absorption correction.
wR2(int) was 0.1355 before and 0.0489 after correction.
The Ratio of minimum to maximum transmission is 0.6794.
The \l/2 correction factor is Not present.
;
_exptl_crystal_colour colourless
_exptl_crystal_colour_primary colourless
_exptl_crystal_density_diffrn 1.419
_exptl_crystal_description irregular
_exptl_crystal_F_000 1024
_exptl_crystal_size_max 0.436
_exptl_crystal_size_mid 0.272
_exptl_crystal_size_min 0.164
_refine_diff_density_max 0.633
_refine_diff_density_min -0.558
_refine_diff_density_rms 0.066
_refine_ls_extinction_method none
_refine_ls_goodness_of_fit_ref 1.051
_refine_ls_hydrogen_treatment mixed
_refine_ls_matrix_type full
_refine_ls_number_parameters 287
_refine_ls_number_reflns 8408
_refine_ls_number_restraints 0
_refine_ls_restrained_S_all 1.051
_refine_ls_R_factor_all 0.0450
_refine_ls_R_factor_gt 0.0306
_refine_ls_shift/su_max 0.001
_refine_ls_shift/su_mean 0.000
_refine_ls_structure_factor_coef Fsqd
_refine_ls_weighting_details 'w=1/[\s^2^(Fo^2^)+(0.0461P)^2^+0.5405P] where P=(Fo^2^+2Fc^2^)/3'
_refine_ls_weighting_scheme calc
_refine_ls_wR_factor_gt 0.0798
_refine_ls_wR_factor_ref 0.0844
_reflns_Friedel_coverage 0.000
_reflns_number_gt 6805
_reflns_number_total 8408
_reflns_threshold_expression 'I > 2\s(I)'
_cod_data_source_file 19srv354.cif
_cod_data_source_block 19srv354
_cod_depositor_comments
;
The following automatic conversions were performed:

data item '_diffrn_radiation_probe' value 'X-ray' was changed to
'x-ray' in accordance with the
/home/data/users/saulius/crontab/automatic-downloads/rss-feeds/ACS/lib/dictionaries/cif_core.dic
dictionary named 'cif_core.dic' version 2.4.2 last updated on
2011-04-26.

Automatic conversion script
Id: cif_fix_values 7556 2019-12-06 15:28:31Z antanas 
;
_cod_database_code 4038347
_olex2_refinement_description
;
1. Fixed Uiso
 At 1.2 times of:
  All C(H) groups, All C(H,H) groups
2. Others
 Uiso(H23A)=Uiso(H23B)=Uiso(H23C)=FVAR(1)
 Uiso(H16A)=Uiso(H16B)=Uiso(H16C)=FVAR(2)
3.a Secondary CH2 refined with riding coordinates:
 C1(H1A,H1B), C5(H5A,H5B), C6(H6A,H6B), C7(H7A,H7B), C8(H8A,H8B), C9(H9A,H9B)
3.b Aromatic/amide H refined with riding coordinates:
 C11(H11), C12(H12), C14(H14), C15(H15), C18(H18), C19(H19), C21(H21), C22(H22)
3.c Idealised Me refined as rotating group:
 C16(H16A,H16B,H16C), C23(H23A,H23B,H23C)
;
_oslims_operator_name 'Dr A Batsanov'
_oslims_operator_uuid 642c0cab-15e1-4db6-aabf-d1e3f44b6814
_oslims_submitter_name 'Mr Michele Ruggeri'
_oslims_submitter_uuid 1a56f251-525c-414f-9d37-3e740585b168
_shelx_estimated_absorpt_t_min 0.492
_shelx_estimated_absorpt_t_max 0.746
_shelx_shelxl_version_number 2018/3
_shelx_space_group_comment
;
The symmetry employed for this shelxl refinement is uniquely defined
by the following loop, which should always be used as a source of
symmetry information in preference to the above space-group names.
They are only intended as comments.
;

loop_
_space_group_symop_operation_xyz
'x, y, z'
'-x+1/2, y+1/2, -z+1/2'
'-x, -y, -z'
'x-1/2, -y-1/2, z-1/2'

loop_
_atom_site_label
_atom_site_type_symbol
_atom_site_fract_x
_atom_site_fract_y
_atom_site_fract_z
_atom_site_U_iso_or_equiv
_atom_site_adp_type
_atom_site_occupancy
_atom_site_site_symmetry_order
_atom_site_calc_flag
_atom_site_refinement_flags_posn
_atom_site_refinement_flags_adp
_atom_site_refinement_flags_occupancy
_atom_site_disorder_assembly
_atom_site_disorder_group
Br Br 0.23435(2) -0.05949(2) 0.45604(2) 0.02646(5) Uani 1 1 d . . . . .
S S 0.22868(2) 0.46502(3) 0.38378(2) 0.01710(6) Uani 1 1 d . . . . .
O1 O 0.21461(8) 0.35419(9) 0.42089(7) 0.0276(2) Uani 1 1 d . . . . .
O2 O 0.20515(8) 0.47864(10) 0.29331(6) 0.0250(2) Uani 1 1 d . . . . .
O3 O 0.50733(8) 0.39957(8) 0.27358(5) 0.01896(18) Uani 1 1 d . . . . .
N1 N 0.35291(8) 0.49895(9) 0.41737(7) 0.01518(19) Uani 1 1 d . . . . .
H1 H 0.3726(14) 0.4861(16) 0.4665(12) 0.022(4) Uiso 1 1 d . . . . .
N2 N 0.56433(8) 0.49498(9) 0.39723(6) 0.01329(18) Uani 1 1 d . . . . .
C1 C 0.39848(9) 0.60556(10) 0.38924(7) 0.0146(2) Uani 1 1 d . . . . .
H1A H 0.424703 0.656009 0.439030 0.018 Uiso 1 1 calc R U . . .
H1B H 0.342052 0.648543 0.349849 0.018 Uiso 1 1 calc R U . . .
C2 C 0.49152(9) 0.57839(10) 0.34413(7) 0.0127(2) Uani 1 1 d . . . . .
C3 C 0.45269(10) 0.51045(11) 0.25993(7) 0.0163(2) Uani 1 1 d . . . . .
H3A H 0.3770(14) 0.4965(16) 0.2483(11) 0.023(4) Uiso 1 1 d . . . . .
H3B H 0.4694(14) 0.5458(14) 0.2104(11) 0.022(4) Uiso 1 1 d . . . . .
C4 C 0.56638(9) 0.40251(10) 0.35379(7) 0.0141(2) Uani 1 1 d . . . . .
C5 C 0.62803(10) 0.29400(10) 0.38043(8) 0.0176(2) Uani 1 1 d . . . . .
H5A H 0.663510 0.300716 0.440989 0.021 Uiso 1 1 calc R U . . .
H5B H 0.684423 0.285292 0.346688 0.021 Uiso 1 1 calc R U . . .
C6 C 0.55692(10) 0.18531(10) 0.36859(8) 0.0173(2) Uani 1 1 d . . . . .
H6A H 0.519565 0.180360 0.308400 0.021 Uiso 1 1 calc R U . . .
H6B H 0.602679 0.115442 0.381438 0.021 Uiso 1 1 calc R U . . .
C7 C 0.47402(10) 0.18494(11) 0.42504(8) 0.0189(2) Uani 1 1 d . . . . .
H7A H 0.511255 0.186598 0.485368 0.023 Uiso 1 1 calc R U . . .
H7B H 0.429783 0.256144 0.413790 0.023 Uiso 1 1 calc R U . . .
C8 C 0.40142(11) 0.07847(11) 0.40995(8) 0.0192(2) Uani 1 1 d . . . . .
H8A H 0.360464 0.078820 0.350667 0.023 Uiso 1 1 calc R U . . .
H8B H 0.445315 0.006814 0.418517 0.023 Uiso 1 1 calc R U . . .
C9 C 0.32522(11) 0.07928(12) 0.47054(10) 0.0231(3) Uani 1 1 d . . . . .
H9A H 0.279747 0.149681 0.460383 0.028 Uiso 1 1 calc R U . . .
H9B H 0.366461 0.082443 0.529686 0.028 Uiso 1 1 calc R U . . .
C10 C 0.14987(10) 0.56730(11) 0.42551(8) 0.0166(2) Uani 1 1 d . . . . .
C11 C 0.10475(10) 0.66065(12) 0.37631(8) 0.0208(2) Uani 1 1 d . . . . .
H11 H 0.114042 0.668456 0.319379 0.025 Uiso 1 1 calc R U . . .
C12 C 0.04587(11) 0.74264(12) 0.41087(9) 0.0233(3) Uani 1 1 d . . . . .
H12 H 0.013501 0.805487 0.376694 0.028 Uiso 1 1 calc R U . . .
C13 C 0.03356(10) 0.73418(12) 0.49468(9) 0.0229(3) Uani 1 1 d . . . . .
C14 C 0.07837(11) 0.63869(14) 0.54255(9) 0.0257(3) Uani 1 1 d . . . . .
H14 H 0.069387 0.630813 0.599549 0.031 Uiso 1 1 calc R U . . .
C15 C 0.13563(11) 0.55529(12) 0.50858(9) 0.0232(3) Uani 1 1 d . . . . .
H15 H 0.165015 0.490287 0.541770 0.028 Uiso 1 1 calc R U . . .
C16 C -0.02454(13) 0.82659(15) 0.53367(12) 0.0353(4) Uani 1 1 d . . . . .
H16A H -0.069980 0.871622 0.488550 0.075(5) Uiso 1 1 calc R U . . .
H16B H 0.027475 0.878494 0.568508 0.075(5) Uiso 1 1 calc R U . . .
H16C H -0.069007 0.789929 0.569372 0.075(5) Uiso 1 1 calc R U . . .
C17 C 0.55031(9) 0.68941(10) 0.32970(7) 0.0136(2) Uani 1 1 d . . . . .
C18 C 0.66139(10) 0.69611(11) 0.35166(8) 0.0180(2) Uani 1 1 d . . . . .
H18 H 0.700650 0.632685 0.380398 0.022 Uiso 1 1 calc R U . . .
C19 C 0.71565(10) 0.79385(12) 0.33227(9) 0.0212(2) Uani 1 1 d . . . . .
H19 H 0.791514 0.795424 0.346987 0.025 Uiso 1 1 calc R U . . .
C20 C 0.66120(11) 0.88957(11) 0.29173(8) 0.0184(2) Uani 1 1 d . . . . .
C21 C 0.55013(11) 0.88419(11) 0.27169(8) 0.0193(2) Uani 1 1 d . . . . .
H21 H 0.510952 0.949017 0.245022 0.023 Uiso 1 1 calc R U . . .
C22 C 0.49514(10) 0.78576(11) 0.28989(8) 0.0183(2) Uani 1 1 d . . . . .
H22 H 0.419291 0.784172 0.275060 0.022 Uiso 1 1 calc R U . . .
C23 C 0.72093(13) 0.99457(12) 0.26950(11) 0.0285(3) Uani 1 1 d . . . . .
H23A H 0.670650 1.048060 0.234530 0.056(4) Uiso 1 1 calc R U . . .
H23B H 0.775005 0.969732 0.237764 0.056(4) Uiso 1 1 calc R U . . .
H23C H 0.755933 1.034131 0.321769 0.056(4) Uiso 1 1 calc R U . . .

loop_
_atom_site_aniso_label
_atom_site_aniso_U_11
_atom_site_aniso_U_22
_atom_site_aniso_U_33
_atom_site_aniso_U_23
_atom_site_aniso_U_13
_atom_site_aniso_U_12
Br 0.02036(7) 0.02252(7) 0.03467(9) 0.00698(5) 0.00118(5) -0.00529(5)
S 0.01445(13) 0.01657(14) 0.01914(14) -0.00082(10) 0.00067(10) -0.00315(10)
O1 0.0230(5) 0.0157(5) 0.0444(6) 0.0029(4) 0.0076(4) -0.0040(4)
O2 0.0216(5) 0.0334(5) 0.0177(4) -0.0062(4) -0.0017(4) -0.0024(4)
O3 0.0261(5) 0.0148(4) 0.0147(4) -0.0032(3) 0.0011(3) 0.0033(3)
N1 0.0143(4) 0.0159(5) 0.0146(5) 0.0021(4) 0.0011(4) -0.0025(4)
N2 0.0150(4) 0.0117(4) 0.0125(4) 0.0018(3) 0.0011(3) 0.0004(3)
C1 0.0156(5) 0.0132(5) 0.0153(5) -0.0008(4) 0.0037(4) -0.0013(4)
C2 0.0147(5) 0.0116(5) 0.0110(5) -0.0002(4) 0.0011(4) 0.0006(4)
C3 0.0218(6) 0.0145(5) 0.0118(5) -0.0009(4) 0.0015(4) 0.0011(4)
C4 0.0142(5) 0.0139(5) 0.0150(5) 0.0013(4) 0.0050(4) -0.0009(4)
C5 0.0171(5) 0.0136(5) 0.0226(6) 0.0011(4) 0.0053(4) 0.0022(4)
C6 0.0211(6) 0.0120(5) 0.0194(6) -0.0014(4) 0.0058(4) 0.0008(4)
C7 0.0213(6) 0.0134(5) 0.0229(6) -0.0040(4) 0.0068(5) -0.0025(4)
C8 0.0213(6) 0.0158(5) 0.0202(6) -0.0019(4) 0.0036(5) -0.0035(4)
C9 0.0213(6) 0.0169(6) 0.0322(7) -0.0004(5) 0.0082(5) -0.0027(5)
C10 0.0120(5) 0.0189(6) 0.0179(5) 0.0022(4) 0.0006(4) -0.0024(4)
C11 0.0192(6) 0.0228(6) 0.0193(6) 0.0049(5) 0.0015(5) -0.0007(5)
C12 0.0204(6) 0.0192(6) 0.0300(7) 0.0069(5) 0.0043(5) 0.0002(5)
C13 0.0166(5) 0.0220(6) 0.0312(7) -0.0007(5) 0.0073(5) -0.0037(5)
C14 0.0226(6) 0.0334(8) 0.0223(6) 0.0038(5) 0.0077(5) 0.0001(5)
C15 0.0192(6) 0.0288(7) 0.0211(6) 0.0082(5) 0.0031(5) 0.0022(5)
C16 0.0304(8) 0.0292(8) 0.0512(10) -0.0059(7) 0.0196(7) -0.0007(6)
C17 0.0157(5) 0.0131(5) 0.0125(5) -0.0001(4) 0.0039(4) 0.0007(4)
C18 0.0162(5) 0.0158(5) 0.0223(6) 0.0016(4) 0.0046(4) 0.0027(4)
C19 0.0157(5) 0.0209(6) 0.0279(7) -0.0007(5) 0.0069(5) -0.0014(4)
C20 0.0237(6) 0.0141(5) 0.0205(6) -0.0027(4) 0.0120(5) -0.0022(4)
C21 0.0231(6) 0.0133(5) 0.0222(6) 0.0038(4) 0.0064(5) 0.0016(4)
C22 0.0167(5) 0.0159(5) 0.0215(6) 0.0038(4) 0.0016(4) 0.0008(4)
C23 0.0316(7) 0.0170(6) 0.0426(9) -0.0005(6) 0.0212(6) -0.0046(5)

loop_
_atom_type_symbol
_atom_type_description
_atom_type_scat_dispersion_real
_atom_type_scat_dispersion_imag
_atom_type_scat_source
C C 0.0033 0.0016 'International Tables Vol C Tables 4.2.6.8 and 6.1.1.4'
H H 0.0000 0.0000 'International Tables Vol C Tables 4.2.6.8 and 6.1.1.4'
Br Br -0.2901 2.4595 'International Tables Vol C Tables 4.2.6.8 and 6.1.1.4'
N N 0.0061 0.0033 'International Tables Vol C Tables 4.2.6.8 and 6.1.1.4'
O O 0.0106 0.0060 'International Tables Vol C Tables 4.2.6.8 and 6.1.1.4'
S S 0.1246 0.1234 'International Tables Vol C Tables 4.2.6.8 and 6.1.1.4'

loop_
_exptl_crystal_face_index_h
_exptl_crystal_face_index_k
_exptl_crystal_face_index_l
_exptl_crystal_face_perp_dist
-1.00 0.00 -1.00 0.1050
1.00 0.00 1.00 0.1480
-2.00 -1.00 2.00 0.1100
3.00 0.00 -2.00 0.0540
-1.00 0.00 1.00 0.0820
-2.00 -3.00 3.00 0.1430
1.00 2.00 -2.00 0.1540
-2.00 1.00 -3.00 0.1210
3.00 1.00 1.00 0.0730
-3.00 0.00 -2.00 0.0960
2.00 1.00 -3.00 0.0790
-1.00 -1.00 -3.00 0.1190
1.00 -1.00 -2.00 0.1420
-2.00 1.00 2.00 0.1350

loop_
_geom_angle_atom_site_label_1
_geom_angle_atom_site_label_2
_geom_angle_atom_site_label_3
_geom_angle
_geom_angle_site_symmetry_1
_geom_angle_site_symmetry_3
_geom_angle_publ_flag
O1 S N1 105.80(6) . . ?
O1 S C10 107.75(6) . . ?
O2 S O1 120.07(7) . . ?
O2 S N1 107.66(6) . . ?
O2 S C10 107.08(6) . . ?
N1 S C10 107.99(6) . . ?
C4 O3 C3 106.31(9) . . ?
S N1 H1 112.4(13) . . ?
C1 N1 S 121.49(8) . . ?
C1 N1 H1 113.4(13) . . ?
C4 N2 C2 107.71(10) . . ?
N1 C1 H1A 109.3 . . ?
N1 C1 H1B 109.3 . . ?
N1 C1 C2 111.52(10) . . ?
H1A C1 H1B 108.0 . . ?
C2 C1 H1A 109.3 . . ?
C2 C1 H1B 109.3 . . ?
N2 C2 C1 108.30(9) . . ?
N2 C2 C3 103.27(9) . . ?
N2 C2 C17 111.03(9) . . ?
C1 C2 C3 111.69(10) . . ?
C17 C2 C1 110.62(9) . . ?
C17 C2 C3 111.67(9) . . ?
O3 C3 C2 104.52(9) . . ?
O3 C3 H3A 108.5(11) . . ?
O3 C3 H3B 108.6(10) . . ?
C2 C3 H3A 112.7(10) . . ?
C2 C3 H3B 115.2(10) . . ?
H3A C3 H3B 107.1(14) . . ?
O3 C4 C5 114.36(10) . . ?
N2 C4 O3 118.18(11) . . ?
N2 C4 C5 127.45(11) . . ?
C4 C5 H5A 109.1 . . ?
C4 C5 H5B 109.1 . . ?
C4 C5 C6 112.36(10) . . ?
H5A C5 H5B 107.9 . . ?
C6 C5 H5A 109.1 . . ?
C6 C5 H5B 109.1 . . ?
C5 C6 H6A 109.0 . . ?
C5 C6 H6B 109.0 . . ?
H6A C6 H6B 107.8 . . ?
C7 C6 C5 113.13(10) . . ?
C7 C6 H6A 109.0 . . ?
C7 C6 H6B 109.0 . . ?
C6 C7 H7A 109.1 . . ?
C6 C7 H7B 109.1 . . ?
H7A C7 H7B 107.9 . . ?
C8 C7 C6 112.34(10) . . ?
C8 C7 H7A 109.1 . . ?
C8 C7 H7B 109.1 . . ?
C7 C8 H8A 109.6 . . ?
C7 C8 H8B 109.6 . . ?
H8A C8 H8B 108.2 . . ?
C9 C8 C7 110.07(11) . . ?
C9 C8 H8A 109.6 . . ?
C9 C8 H8B 109.6 . . ?
Br C9 H9A 109.4 . . ?
Br C9 H9B 109.4 . . ?
C8 C9 Br 111.23(9) . . ?
C8 C9 H9A 109.4 . . ?
C8 C9 H9B 109.4 . . ?
H9A C9 H9B 108.0 . . ?
C11 C10 S 120.11(10) . . ?
C11 C10 C15 120.29(12) . . ?
C15 C10 S 119.58(10) . . ?
C10 C11 H11 120.2 . . ?
C10 C11 C12 119.53(12) . . ?
C12 C11 H11 120.2 . . ?
C11 C12 H12 119.5 . . ?
C11 C12 C13 121.05(12) . . ?
C13 C12 H12 119.5 . . ?
C12 C13 C14 118.37(13) . . ?
C12 C13 C16 121.07(13) . . ?
C14 C13 C16 120.55(14) . . ?
C13 C14 H14 119.4 . . ?
C15 C14 C13 121.23(13) . . ?
C15 C14 H14 119.4 . . ?
C10 C15 H15 120.3 . . ?
C14 C15 C10 119.48(12) . . ?
C14 C15 H15 120.3 . . ?
C13 C16 H16A 109.5 . . ?
C13 C16 H16B 109.5 . . ?
C13 C16 H16C 109.5 . . ?
H16A C16 H16B 109.5 . . ?
H16A C16 H16C 109.5 . . ?
H16B C16 H16C 109.5 . . ?
C18 C17 C2 121.08(11) . . ?
C18 C17 C22 117.79(11) . . ?
C22 C17 C2 121.04(11) . . ?
C17 C18 H18 119.4 . . ?
C19 C18 C17 121.13(12) . . ?
C19 C18 H18 119.4 . . ?
C18 C19 H19 119.3 . . ?
C18 C19 C20 121.33(12) . . ?
C20 C19 H19 119.3 . . ?
C19 C20 C21 117.60(11) . . ?
C19 C20 C23 120.96(12) . . ?
C21 C20 C23 121.43(12) . . ?
C20 C21 H21 119.3 . . ?
C20 C21 C22 121.41(12) . . ?
C22 C21 H21 119.3 . . ?
C17 C22 H22 119.6 . . ?
C21 C22 C17 120.71(12) . . ?
C21 C22 H22 119.6 . . ?
C20 C23 H23A 109.5 . . ?
C20 C23 H23B 109.5 . . ?
C20 C23 H23C 109.5 . . ?
H23A C23 H23B 109.5 . . ?
H23A C23 H23C 109.5 . . ?
H23B C23 H23C 109.5 . . ?

loop_
_geom_bond_atom_site_label_1
_geom_bond_atom_site_label_2
_geom_bond_distance
_geom_bond_site_symmetry_2
_geom_bond_publ_flag
Br C9 1.9582(13) . ?
S O1 1.4328(10) . ?
S O2 1.4323(10) . ?
S N1 1.6171(11) . ?
S C10 1.7652(13) . ?
O3 C3 1.4480(15) . ?
O3 C4 1.3560(15) . ?
N1 H1 0.792(18) . ?
N1 C1 1.4662(15) . ?
N2 C2 1.4804(15) . ?
N2 C4 1.2745(15) . ?
C1 H1A 0.9900 . ?
C1 H1B 0.9900 . ?
C1 C2 1.5433(16) . ?
C2 C3 1.5541(16) . ?
C2 C17 1.5215(16) . ?
C3 H3A 0.960(17) . ?
C3 H3B 0.955(18) . ?
C4 C5 1.4905(17) . ?
C5 H5A 0.9900 . ?
C5 H5B 0.9900 . ?
C5 C6 1.5333(17) . ?
C6 H6A 0.9900 . ?
C6 H6B 0.9900 . ?
C6 C7 1.5266(17) . ?
C7 H7A 0.9900 . ?
C7 H7B 0.9900 . ?
C7 C8 1.5246(17) . ?
C8 H8A 0.9900 . ?
C8 H8B 0.9900 . ?
C8 C9 1.5088(19) . ?
C9 H9A 0.9900 . ?
C9 H9B 0.9900 . ?
C10 C11 1.3870(17) . ?
C10 C15 1.3897(18) . ?
C11 H11 0.9500 . ?
C11 C12 1.3892(19) . ?
C12 H12 0.9500 . ?
C12 C13 1.390(2) . ?
C13 C14 1.395(2) . ?
C13 C16 1.503(2) . ?
C14 H14 0.9500 . ?
C14 C15 1.383(2) . ?
C15 H15 0.9500 . ?
C16 H16A 0.9800 . ?
C16 H16B 0.9800 . ?
C16 H16C 0.9800 . ?
C17 C18 1.3932(17) . ?
C17 C22 1.3962(17) . ?
C18 H18 0.9500 . ?
C18 C19 1.3877(18) . ?
C19 H19 0.9500 . ?
C19 C20 1.3911(19) . ?
C20 C21 1.3912(18) . ?
C20 C23 1.5082(18) . ?
C21 H21 0.9500 . ?
C21 C22 1.3932(17) . ?
C22 H22 0.9500 . ?
C23 H23A 0.9800 . ?
C23 H23B 0.9800 . ?
C23 H23C 0.9800 . ?

loop_
_geom_hbond_atom_site_label_D
_geom_hbond_atom_site_label_H
_geom_hbond_atom_site_label_A
_geom_hbond_distance_DH
_geom_hbond_distance_HA
_geom_hbond_distance_DA
_geom_hbond_angle_DHA
_geom_hbond_site_symmetry_A
_geom_hbond_publ_flag
N1 H1 N2 0.792(18) 2.187(18) 2.9539(15) 163.3(18) 3_666 yes

loop_
_geom_torsion_atom_site_label_1
_geom_torsion_atom_site_label_2
_geom_torsion_atom_site_label_3
_geom_torsion_atom_site_label_4
_geom_torsion
_geom_torsion_site_symmetry_1
_geom_torsion_site_symmetry_2
_geom_torsion_site_symmetry_3
_geom_torsion_site_symmetry_4
_geom_torsion_publ_flag
S N1 C1 C2 -120.22(10) . . . . ?
S C10 C11 C12 -177.86(10) . . . . ?
S C10 C15 C14 176.76(11) . . . . ?
O1 S N1 C1 177.19(10) . . . . ?
O1 S C10 C11 -148.05(10) . . . . ?
O1 S C10 C15 33.58(12) . . . . ?
O2 S N1 C1 47.65(11) . . . . ?
O2 S C10 C11 -17.60(12) . . . . ?
O2 S C10 C15 164.03(10) . . . . ?
O3 C4 C5 C6 -53.83(14) . . . . ?
N1 S C10 C11 98.09(11) . . . . ?
N1 S C10 C15 -80.28(11) . . . . ?
N1 C1 C2 N2 -47.95(12) . . . . ?
N1 C1 C2 C3 65.11(12) . . . . ?
N1 C1 C2 C17 -169.84(9) . . . . ?
N2 C2 C3 O3 -0.76(12) . . . . ?
N2 C2 C17 C18 11.04(15) . . . . ?
N2 C2 C17 C22 -172.42(11) . . . . ?
N2 C4 C5 C6 126.69(13) . . . . ?
C1 C2 C3 O3 -116.92(10) . . . . ?
C1 C2 C17 C18 131.31(12) . . . . ?
C1 C2 C17 C22 -52.15(14) . . . . ?
C2 N2 C4 O3 0.78(14) . . . . ?
C2 N2 C4 C5 -179.77(11) . . . . ?
C2 C17 C18 C19 174.70(11) . . . . ?
C2 C17 C22 C21 -175.60(11) . . . . ?
C3 O3 C4 N2 -1.30(14) . . . . ?
C3 O3 C4 C5 179.17(10) . . . . ?
C3 C2 C17 C18 -103.63(13) . . . . ?
C3 C2 C17 C22 72.92(14) . . . . ?
C4 O3 C3 C2 1.16(12) . . . . ?
C4 N2 C2 C1 118.61(10) . . . . ?
C4 N2 C2 C3 0.06(12) . . . . ?
C4 N2 C2 C17 -119.75(10) . . . . ?
C4 C5 C6 C7 -64.52(14) . . . . ?
C5 C6 C7 C8 177.85(11) . . . . ?
C6 C7 C8 C9 176.95(11) . . . . ?
C7 C8 C9 Br -177.77(9) . . . . ?
C10 S N1 C1 -67.66(11) . . . . ?
C10 C11 C12 C13 1.6(2) . . . . ?
C11 C10 C15 C14 -1.6(2) . . . . ?
C11 C12 C13 C14 -2.4(2) . . . . ?
C11 C12 C13 C16 176.32(13) . . . . ?
C12 C13 C14 C15 1.3(2) . . . . ?
C13 C14 C15 C10 0.7(2) . . . . ?
C15 C10 C11 C12 0.50(19) . . . . ?
C16 C13 C14 C15 -177.46(14) . . . . ?
C17 C2 C3 O3 118.61(10) . . . . ?
C17 C18 C19 C20 1.3(2) . . . . ?
C18 C17 C22 C21 1.06(19) . . . . ?
C18 C19 C20 C21 0.4(2) . . . . ?
C18 C19 C20 C23 -178.90(12) . . . . ?
C19 C20 C21 C22 -1.26(19) . . . . ?
C20 C21 C22 C17 0.5(2) . . . . ?
C22 C17 C18 C19 -1.95(19) . . . . ?
C23 C20 C21 C22 178.00(13) . . . . ?
